data_7001645
loop_
_publ_author_name
'Liu, Jian-Qiang'
'Zhang, Ya-Nan'
'Wang, Yao-Yu'
'Jin, Jun-Cheng'
'Lermontova, Elmira Kh.'
'Shi, Qi-Zhen'

_publ_section_title
;
 Interplay of coordinative and supramolecular interactions in formation
 of a series of metal--organic complexes bearing diverse
 dimensionalities
;
_journal_issue 27
_journal_name_full 'Dalton Transactions'
_journal_page_first 5365
_journal_page_last 5378
_journal_paper_doi 10.1039/b822083b
_journal_year 2009
_chemical_formula_moiety 'C43 H26 N8 O11 Zn2, 3(H2 O)'
_chemical_formula_sum 'C43 H32 N8 O14 Zn2'
_chemical_formula_weight 1015.51
_chemical_name_systematic
;
?
;
_space_group_IT_number 15
_symmetry_cell_setting monoclinic
_symmetry_space_group_name_Hall '-C 2yc'
_symmetry_space_group_name_H-M 'C 1 2/c 1'
_atom_sites_solution_hydrogens geom
_atom_sites_solution_primary direct
_atom_sites_solution_secondary difmap
_audit_creation_method SHELXL-97
_cell_angle_alpha 90.00
_cell_angle_beta 99.660(5)
_cell_angle_gamma 90.00
_cell_formula_units_Z 8
_cell_length_a 20.500(3)
_cell_length_b 18.480(3)
_cell_length_c 26.562(5)
_cell_measurement_reflns_used 2712
_cell_measurement_temperature 298(2)
_cell_measurement_theta_max 25.50
_cell_measurement_theta_min 1.49
_cell_volume 9920(3)
_computing_cell_refinement APEX2
_computing_data_collection 'APEX2 (Bruker, 2004)'
_computing_data_reduction APEX2
_computing_molecular_graphics APEX2
_computing_publication_material APEX2
_computing_structure_refinement 'SHELXL-97 (Sheldrick, 1997)'
_computing_structure_solution 'SHELXS-97 (Sheldrick, 1990)'
_diffrn_ambient_temperature 298(2)
_diffrn_measured_fraction_theta_full 0.996
_diffrn_measured_fraction_theta_max 0.996
_diffrn_measurement_device_type 'Bruker APEX SMART II'
_diffrn_measurement_method \w
_diffrn_radiation_monochromator graphite
_diffrn_radiation_source 'fine-focus sealed tube'
_diffrn_radiation_type MoK\a
_diffrn_radiation_wavelength 0.71073
_diffrn_reflns_av_R_equivalents 0.1562
_diffrn_reflns_av_sigmaI/netI 0.3195
_diffrn_reflns_limit_h_max 24
_diffrn_reflns_limit_h_min -24
_diffrn_reflns_limit_k_max 20
_diffrn_reflns_limit_k_min -22
_diffrn_reflns_limit_l_max 31
_diffrn_reflns_limit_l_min -27
_diffrn_reflns_number 24723
_diffrn_reflns_theta_full 25.20
_diffrn_reflns_theta_max 25.20
_diffrn_reflns_theta_min 1.49
_diffrn_standards_interval_time 0
_diffrn_standards_number 0
_exptl_absorpt_coefficient_mu 1.036
_exptl_absorpt_correction_T_max 0.8355
_exptl_absorpt_correction_T_min 0.7602
_exptl_absorpt_correction_type multi-scan
_exptl_absorpt_process_details SADABS
_exptl_crystal_colour colorless
_exptl_crystal_density_diffrn 1.360
_exptl_crystal_density_method 'not measured'
_exptl_crystal_description block
_exptl_crystal_F_000 4144
_exptl_crystal_size_max 0.28
_exptl_crystal_size_mid 0.20
_exptl_crystal_size_min 0.18
_refine_diff_density_max 1.931
_refine_diff_density_min -0.641
_refine_diff_density_rms 0.181
_refine_ls_extinction_coef 0.0040(4)
_refine_ls_extinction_expression Fc^*^=kFc[1+0.001xFc^2^\l^3^/sin(2\q)]^-1/4^
_refine_ls_extinction_method SHELXL
_refine_ls_goodness_of_fit_ref 0.906
_refine_ls_hydrogen_treatment constr
_refine_ls_matrix_type full
_refine_ls_number_parameters 595
_refine_ls_number_reflns 8904
_refine_ls_number_restraints 44
_refine_ls_restrained_S_all 0.905
_refine_ls_R_factor_all 0.2408
_refine_ls_R_factor_gt 0.1216
_refine_ls_shift/su_max 0.013
_refine_ls_shift/su_mean 0.001
_refine_ls_structure_factor_coef Fsqd
_refine_ls_weighting_details 'calc w=1/[\s^2^(Fo^2^)+(0.1945P)^2^] where P=(Fo^2^+2Fc^2^)/3'
_refine_ls_weighting_scheme calc
_refine_ls_wR_factor_gt 0.3190
_refine_ls_wR_factor_ref 0.3698
_reflns_number_gt 2711
_reflns_number_total 8904
_reflns_threshold_expression >2sigma(I)
_cod_data_source_file b822083b.txt
_cod_data_source_block compound12
_cod_original_sg_symbol_H-M 'C 2/c'
_cod_database_code 7001645

loop_
_symmetry_equiv_pos_as_xyz
'x, y, z'
'-x, y, -z+1/2'
'x+1/2, y+1/2, z'
'-x+1/2, y+1/2, -z+1/2'
'-x, -y, -z'
'x, -y, z-1/2'
'-x+1/2, -y+1/2, -z'
'x+1/2, -y+1/2, z-1/2'

loop_
_atom_site_label
_atom_site_type_symbol
_atom_site_fract_x
_atom_site_fract_y
_atom_site_fract_z
_atom_site_U_iso_or_equiv
_atom_site_adp_type
_atom_site_occupancy
_atom_site_symmetry_multiplicity
_atom_site_calc_flag
_atom_site_refinement_flags
_atom_site_disorder_assembly
_atom_site_disorder_group
Zn1 Zn 0.19706(6) 0.88111(7) 0.94279(5) 0.0449(5) Uani 1 1 d . . .
Zn2 Zn 0.53556(7) 0.86383(8) 0.98855(5) 0.0501(6) Uani 1 1 d . . .
O1 O 0.4954(6) 0.9117(7) 0.9122(5) 0.113(4) Uani 1 1 d . . .
O2 O 0.3969(7) 0.8846(8) 0.9319(5) 0.137(5) Uani 1 1 d . . .
O3 O 0.2908(6) 1.0003(8) 0.9315(5) 0.126(5) Uani 1 1 d . . .
O5 O 0.4492(6) 1.2032(7) 0.5447(5) 0.116(4) Uani 1 1 d . . .
O6 O 0.4722(6) 1.0889(7) 0.5417(4) 0.106(4) Uani 1 1 d . . .
O7 O 0.2603(7) 1.1214(9) 0.7321(6) 0.163(7) Uani 1 1 d . . .
O8 O 0.3165(6) 1.2549(7) 0.5521(5) 0.121(5) Uani 1 1 d . . .
O9 O 0.3722(6) 1.3073(7) 0.6193(4) 0.116(4) Uani 1 1 d . . .
C27 C 0.2892(10) 0.9626(13) 0.8932(8) 0.121(5) Uani 1 1 d DU . .
C28 C 0.3354(8) 0.9810(10) 0.8544(5) 0.086(5) Uani 1 1 d D . .
C29 C 0.4000(8) 0.9609(9) 0.8586(6) 0.083(5) Uani 1 1 d . . .
C30 C 0.4351(10) 0.9188(9) 0.9048(8) 0.097(6) Uani 1 1 d . . .
C31 C 0.4380(10) 0.9788(10) 0.8235(7) 0.117(7) Uani 1 1 d . . .
H31A H 0.4812 0.9621 0.8263 0.140 Uiso 1 1 calc R . .
C32 C 0.4093(9) 1.0250(10) 0.7811(6) 0.099(6) Uani 1 1 d . . .
H32A H 0.4356 1.0416 0.7583 0.118 Uiso 1 1 calc R . .
C33 C 0.3448(9) 1.0439(11) 0.7747(8) 0.124(8) Uani 1 1 d . . .
C34 C 0.3068(9) 1.0280(10) 0.8118(7) 0.109(6) Uani 1 1 d . . .
H34A H 0.2643 1.0466 0.8097 0.131 Uiso 1 1 calc R . .
C35 C 0.3139(10) 1.0893(13) 0.7296(8) 0.121(7) Uani 1 1 d . . .
C36 C 0.3425(6) 1.0985(7) 0.6846(4) 0.097(6) Uani 1 1 d G . .
C37 C 0.3788(6) 1.0447(5) 0.6655(5) 0.132(8) Uani 1 1 d G . .
H37A H 0.3829 0.9993 0.6808 0.159 Uiso 1 1 calc R . .
C38 C 0.4091(5) 1.0587(6) 0.6234(4) 0.099(6) Uani 1 1 d G . .
H38A H 0.4334 1.0227 0.6106 0.119 Uiso 1 1 calc R . .
C39 C 0.4030(5) 1.1266(7) 0.6005(3) 0.085(5) Uani 1 1 d G . .
C40 C 0.3666(6) 1.1804(5) 0.6197(4) 0.074(4) Uani 1 1 d G . .
C41 C 0.3363(5) 1.1664(6) 0.6617(4) 0.098(6) Uani 1 1 d G . .
H41A H 0.3120 1.2024 0.6746 0.118 Uiso 1 1 calc R . .
C42 C 0.4399(10) 1.1413(10) 0.5593(9) 0.113(7) Uani 1 1 d . . .
C43 C 0.3529(10) 1.2458(10) 0.5952(6) 0.090(5) Uani 1 1 d . . .
C18 C 0.0680(9) 1.0584(11) 1.0590(8) 0.096(6) Uani 1 1 d . . .
N7 N 0.0454(9) 1.0971(13) 1.0989(10) 0.173(8) Uani 1 1 d . . .
C19 C 0.0156(14) 1.1514(14) 1.0721(14) 0.182(16) Uani 1 1 d . . .
H19A H 0.0026 1.1920 1.0886 0.218 Uiso 1 1 calc R . .
N8 N 0.0046(9) 1.1481(12) 1.0224(10) 0.154(9) Uani 1 1 d . . .
H8A H -0.0197 1.1755 1.0007 0.185 Uiso 1 1 calc R . .
C20 C 0.0442(8) 1.0860(10) 1.0134(9) 0.089(5) Uani 1 1 d . . .
C21 C 0.0576(8) 1.0619(10) 0.9671(6) 0.091(5) Uani 1 1 d D . .
C25 C 0.0987(8) 1.0078(8) 0.9729(7) 0.084(5) Uani 1 1 d D . .
N5 N 0.1662(8) 0.9104(9) 1.0219(6) 0.117(5) Uani 1 1 d . . .
C14 C 0.1873(10) 0.8753(10) 1.0651(8) 0.121(7) Uani 1 1 d D . .
H14A H 0.2132 0.8340 1.0651 0.145 Uiso 1 1 calc R . .
C15 C 0.1703(11) 0.9010(13) 1.1101(7) 0.171(12) Uani 1 1 d D . .
H15A H 0.1872 0.8784 1.1408 0.205 Uiso 1 1 calc R . .
C16 C 0.1279(13) 0.9606(12) 1.1098(7) 0.140(9) Uani 1 1 d D . .
H16A H 0.1133 0.9751 1.1396 0.168 Uiso 1 1 calc R . .
C17 C 0.1082(8) 0.9973(9) 1.0645(7) 0.083(5) Uani 1 1 d D . .
C26 C 0.1248(9) 0.9687(11) 1.0211(9) 0.118(7) Uani 1 1 d . . .
C5 C 0.7171(8) 0.6512(10) 1.0662(7) 0.086(5) Uani 1 1 d . . .
N3 N 0.7539(8) 0.5971(10) 1.0946(6) 0.112(5) Uani 1 1 d . . .
C6 C 0.7788(10) 0.5598(12) 1.0633(9) 0.112(7) Uani 1 1 d . . .
H6A H 0.8090 0.5226 1.0726 0.134 Uiso 1 1 calc R . .
N4 N 0.7570(7) 0.5796(8) 1.0153(8) 0.116(5) Uani 1 1 d . . .
H4A H 0.7659 0.5579 0.9886 0.140 Uiso 1 1 calc R . .
C7 C 0.7171(8) 0.6417(9) 1.0151(7) 0.081(5) Uani 1 1 d . . .
N2 N 0.6124(8) 0.7882(10) 0.9574(7) 0.135(6) Uani 1 1 d . . .
C12 C 0.6497(9) 0.7406(11) 0.9942(7) 0.096(6) Uani 1 1 d . . .
C8 C 0.6850(8) 0.6867(10) 0.9768(9) 0.107(6) Uani 1 1 d . . .
C9 C 0.6885(9) 0.6800(11) 0.9236(7) 0.109(5) Uani 1 1 d U . .
H9A H 0.7149 0.6440 0.9129 0.131 Uiso 1 1 calc R . .
C10 C 0.6545(9) 0.7244(11) 0.8889(8) 0.116(5) Uani 1 1 d U . .
H10A H 0.6588 0.7215 0.8546 0.139 Uiso 1 1 calc R . .
C11 C 0.6120(10) 0.7757(11) 0.9058(8) 0.125(5) Uani 1 1 d U . .
H11A H 0.5831 0.8019 0.8817 0.150 Uiso 1 1 calc R . .
C1 C 0.6125(10) 0.8226(13) 1.1080(7) 0.123(7) Uani 1 1 d . . .
H1A H 0.5930 0.8645 1.1180 0.148 Uiso 1 1 calc R . .
C2 C 0.6406(11) 0.7791(13) 1.1427(8) 0.146(9) Uani 1 1 d . . .
H2A H 0.6348 0.7882 1.1761 0.175 Uiso 1 1 calc R . .
C3 C 0.6768(9) 0.7230(11) 1.1352(7) 0.108(6) Uani 1 1 d . . .
H3A H 0.6983 0.6940 1.1615 0.129 Uiso 1 1 calc R . .
C4 C 0.6801(9) 0.7104(9) 1.0811(8) 0.101(6) Uani 1 1 d . . .
C13 C 0.6466(7) 0.7515(9) 1.0463(7) 0.077(4) Uani 1 1 d . . .
N1 N 0.6099(6) 0.8098(8) 1.0572(6) 0.100(4) Uani 1 1 d . . .
O10 O 0.5965(6) 0.9701(6) 0.9943(5) 0.137(5) Uani 1 1 d . . .
H10C H 0.6286 0.9785 1.0151 0.205 Uiso 1 1 d R . .
H10D H 0.5764 1.0054 0.9834 0.205 Uiso 1 1 d R . .
O12 O 0.9521(9) 0.2488(8) 0.9440(7) 0.210(8) Uani 1 1 d . . .
H12C H 0.9351 0.2878 0.9401 0.316 Uiso 1 1 d R . .
H12D H 0.9820 0.2589 0.9663 0.316 Uiso 1 1 d R . .
O13 O 0.0494(17) 0.321(2) 0.7779(12) 0.49(2) Uani 1 1 d . . .
H13C H 0.0281 0.2986 0.7951 0.733 Uiso 1 1 d R . .
H13D H 0.0216 0.3490 0.7634 0.733 Uiso 1 1 d R . .
O11 O 0.2993(6) 0.8618(8) 0.9912(5) 0.151(6) Uani 1 1 d . . .
H11C H 0.3272 0.8688 0.9741 0.227 Uiso 1 1 d R . .
H11D H 0.3043 0.8272 1.0096 0.227 Uiso 1 1 d R . .
O14 O 0.965(2) 0.2406(17) 0.8425(11) 0.55(3) Uani 1 1 d . . .
H14C H 0.9620 0.2430 0.8722 0.825 Uiso 1 1 d R . .
H14D H 0.9426 0.2097 0.8271 0.825 Uiso 1 1 d R . .
O4 O 0.2483(6) 0.9110(8) 0.8795(5) 0.131(4) Uani 1 1 d U . .
N6 N 0.1206(7) 0.9757(8) 0.9280(7) 0.114(5) Uani 1 1 d . . .
C24 C 0.0976(10) 1.0037(10) 0.8858(7) 0.140(6) Uani 1 1 d DU . .
H24A H 0.1097 0.9830 0.8568 0.168 Uiso 1 1 calc R . .
C22 C 0.0342(9) 1.0951(10) 0.9204(6) 0.134(6) Uani 1 1 d DU . .
H22A H 0.0066 1.1354 0.9177 0.160 Uiso 1 1 calc R . .
C23 C 0.0551(10) 1.0636(11) 0.8784(6) 0.137(6) Uani 1 1 d DU . .
H23A H 0.0411 1.0820 0.8457 0.164 Uiso 1 1 calc R . .

loop_
_atom_site_aniso_label
_atom_site_aniso_U_11
_atom_site_aniso_U_22
_atom_site_aniso_U_33
_atom_site_aniso_U_23
_atom_site_aniso_U_13
_atom_site_aniso_U_12
Zn1 0.0521(9) 0.0468(9) 0.0381(9) -0.0004(7) 0.0147(6) -0.0005(6)
Zn2 0.0471(9) 0.0615(10) 0.0440(9) 0.0094(7) 0.0144(7) 0.0117(7)
O1 0.102(10) 0.121(11) 0.111(10) 0.042(8) 0.006(8) 0.014(8)
O2 0.131(11) 0.186(15) 0.103(10) 0.057(9) 0.042(9) 0.035(10)
O3 0.136(11) 0.149(12) 0.098(10) -0.025(8) 0.032(8) -0.009(9)
O5 0.147(11) 0.096(9) 0.114(10) 0.003(8) 0.041(8) -0.030(8)
O6 0.099(9) 0.138(11) 0.091(8) -0.008(8) 0.041(7) -0.014(8)
O7 0.088(9) 0.254(19) 0.159(13) 0.074(12) 0.058(9) 0.030(11)
O8 0.136(11) 0.147(12) 0.074(9) 0.016(8) 0.004(8) 0.018(9)
O9 0.125(10) 0.124(11) 0.102(9) -0.006(8) 0.027(8) 0.007(9)
C27 0.093(12) 0.162(15) 0.108(11) -0.007(11) 0.017(10) -0.013(9)
C28 0.092(13) 0.122(15) 0.045(9) 0.007(9) 0.012(9) -0.013(11)
C29 0.074(11) 0.100(13) 0.083(12) 0.038(10) 0.039(10) 0.032(9)
C30 0.074(13) 0.078(12) 0.139(18) 0.030(12) 0.025(13) 0.013(10)
C31 0.136(17) 0.127(17) 0.091(14) 0.034(12) 0.034(13) 0.021(13)
C32 0.081(13) 0.140(17) 0.078(12) 0.016(11) 0.021(10) -0.002(11)
C33 0.057(11) 0.18(2) 0.131(17) 0.095(15) 0.018(11) 0.005(12)
C34 0.091(13) 0.130(16) 0.111(16) 0.009(13) 0.029(12) -0.020(11)
C35 0.076(14) 0.16(2) 0.128(19) 0.006(15) 0.035(13) 0.003(13)
C36 0.106(14) 0.139(17) 0.053(10) 0.000(11) 0.037(10) 0.013(12)
C37 0.144(18) 0.109(16) 0.17(2) 0.028(14) 0.097(16) 0.019(13)
C38 0.129(15) 0.115(16) 0.062(11) 0.000(10) 0.038(11) 0.005(12)
C39 0.089(12) 0.081(12) 0.089(12) 0.036(10) 0.030(9) 0.019(9)
C40 0.106(13) 0.051(10) 0.061(10) 0.017(8) 0.001(9) 0.007(8)
C41 0.132(15) 0.075(12) 0.088(13) 0.033(10) 0.020(11) 0.024(10)
C42 0.143(18) 0.053(12) 0.17(2) 0.015(12) 0.090(16) 0.020(11)
C43 0.128(16) 0.086(14) 0.059(11) -0.016(10) 0.026(11) -0.019(11)
C18 0.110(15) 0.107(15) 0.083(14) -0.013(12) 0.045(12) 0.025(12)
N7 0.093(13) 0.17(2) 0.27(3) -0.03(2) 0.071(16) -0.040(13)
C19 0.16(2) 0.083(18) 0.28(4) 0.04(2) -0.06(3) 0.032(15)
N8 0.091(13) 0.128(17) 0.23(3) 0.041(18) -0.011(16) -0.005(12)
C20 0.062(11) 0.090(14) 0.111(17) 0.009(12) 0.010(11) 0.011(9)
C21 0.071(12) 0.110(15) 0.096(14) 0.012(12) 0.026(11) 0.009(10)
C25 0.086(13) 0.060(11) 0.101(14) 0.004(10) 0.003(11) -0.001(9)
N5 0.146(14) 0.120(14) 0.087(12) 0.002(10) 0.023(10) 0.027(11)
C14 0.153(19) 0.126(18) 0.083(14) 0.024(13) 0.017(14) -0.003(13)
C15 0.18(3) 0.27(4) 0.058(15) 0.020(18) 0.016(15) -0.08(2)
C16 0.20(3) 0.12(2) 0.097(18) -0.005(14) 0.025(17) 0.048(16)
C17 0.078(12) 0.081(12) 0.086(13) -0.010(11) 0.006(10) 0.009(9)
C26 0.089(14) 0.125(17) 0.131(19) -0.048(15) -0.009(13) 0.046(12)
C5 0.101(13) 0.085(13) 0.070(12) 0.026(10) 0.008(10) 0.024(10)
N3 0.127(14) 0.116(14) 0.101(13) 0.010(11) 0.041(11) 0.007(11)
C6 0.115(17) 0.133(19) 0.079(15) 0.016(14) -0.009(13) 0.003(14)
N4 0.107(12) 0.092(12) 0.158(17) -0.051(11) 0.045(12) -0.004(10)
C7 0.076(11) 0.073(12) 0.097(15) 0.000(10) 0.024(10) 0.005(9)
N2 0.114(13) 0.169(17) 0.125(15) 0.009(13) 0.028(12) -0.014(12)
C12 0.102(14) 0.118(16) 0.074(13) 0.021(11) 0.033(11) 0.025(12)
C8 0.069(12) 0.086(14) 0.17(2) 0.004(15) 0.037(13) 0.011(10)
C9 0.114(12) 0.129(14) 0.094(12) 0.004(9) 0.043(10) 0.001(9)
C10 0.121(12) 0.128(13) 0.110(11) 0.009(8) 0.052(9) 0.007(8)
C11 0.129(13) 0.135(14) 0.121(12) 0.014(10) 0.053(10) 0.012(9)
C1 0.146(18) 0.16(2) 0.062(13) -0.005(13) 0.008(13) 0.002(15)
C2 0.17(2) 0.17(2) 0.094(16) 0.052(15) -0.006(14) 0.081(18)
C3 0.100(14) 0.119(17) 0.091(15) 0.003(12) -0.020(12) 0.028(12)
C4 0.116(15) 0.061(12) 0.118(17) 0.015(11) 0.001(13) 0.018(10)
C13 0.070(11) 0.071(11) 0.095(13) 0.005(10) 0.024(10) 0.015(8)
N1 0.089(10) 0.121(12) 0.085(11) -0.017(9) -0.001(8) 0.027(9)
O10 0.139(11) 0.113(11) 0.149(12) 0.035(9) -0.003(9) -0.002(8)
O12 0.29(2) 0.129(13) 0.237(19) 0.020(13) 0.107(17) 0.027(14)
O13 0.45(5) 0.68(6) 0.34(5) -0.10(4) 0.07(3) -0.08(5)
O11 0.126(11) 0.212(16) 0.128(12) 0.037(10) 0.059(9) -0.006(10)
O14 0.81(8) 0.42(5) 0.32(4) 0.00(3) -0.22(5) 0.17(5)
O4 0.104(10) 0.172(14) 0.114(9) -0.004(9) 0.013(8) -0.014(8)
N6 0.105(12) 0.114(13) 0.118(13) 0.032(11) 0.006(10) -0.003(9)
C24 0.153(14) 0.160(15) 0.099(11) 0.052(11) 0.001(11) 0.022(11)
C22 0.140(13) 0.157(15) 0.098(12) 0.057(11) 0.003(11) 0.017(11)
C23 0.145(13) 0.157(14) 0.101(11) 0.056(11) -0.001(10) 0.023(10)

loop_
_atom_type_symbol
_atom_type_description
_atom_type_scat_dispersion_real
_atom_type_scat_dispersion_imag
_atom_type_scat_source
C C 0.0033 0.0016 'International Tables Vol C Tables 4.2.6.8 and 6.1.1.4'
H H 0.0000 0.0000 'International Tables Vol C Tables 4.2.6.8 and 6.1.1.4'
N N 0.0061 0.0033 'International Tables Vol C Tables 4.2.6.8 and 6.1.1.4'
O O 0.0106 0.0060 'International Tables Vol C Tables 4.2.6.8 and 6.1.1.4'
Zn Zn 0.2839 1.4301 'International Tables Vol C Tables 4.2.6.8 and 6.1.1.4'

loop_
_geom_angle_atom_site_label_1
_geom_angle_atom_site_label_2
_geom_angle_atom_site_label_3
_geom_angle
_geom_angle_site_symmetry_1
_geom_angle_site_symmetry_3
_geom_angle_publ_flag
O4 Zn1 O11 87.6(5) . . ?
O4 Zn1 N6 94.4(6) . . ?
O11 Zn1 N6 137.3(5) . . ?
O4 Zn1 O8 111.7(5) . 4_546 ?
O11 Zn1 O8 85.4(5) . 4_546 ?
N6 Zn1 O8 131.9(5) . 4_546 ?
O4 Zn1 N5 149.2(6) . . ?
O11 Zn1 N5 83.8(5) . . ?
N6 Zn1 N5 72.9(6) . . ?
O8 Zn1 N5 97.1(5) 4_546 . ?
O4 Zn1 O9 85.5(5) . 4_546 ?
O11 Zn1 O9 132.3(5) . 4_546 ?
N6 Zn1 O9 90.4(5) . 4_546 ?
O8 Zn1 O9 54.3(4) 4_546 4_546 ?
N5 Zn1 O9 121.6(5) . 4_546 ?
O1 Zn2 O6 104.6(5) . 6_576 ?
O1 Zn2 O10 80.6(4) . . ?
O6 Zn2 O10 89.5(5) 6_576 . ?
O1 Zn2 N2 94.7(6) . . ?
O6 Zn2 N2 160.2(6) 6_576 . ?
O10 Zn2 N2 98.1(5) . . ?
O1 Zn2 N1 161.2(5) . . ?
O6 Zn2 N1 92.5(5) 6_576 . ?
O10 Zn2 N1 92.1(5) . . ?
N2 Zn2 N1 69.1(6) . . ?
C30 O1 Zn2 113.3(13) . . ?
C42 O6 Zn2 108.5(12) . 6_575 ?
C43 O8 Zn1 97.9(11) . 4_556 ?
C43 O9 Zn1 93.5(11) . 4_556 ?
O3 C27 O4 125.5(19) . . ?
O3 C27 C28 119(2) . . ?
O4 C27 C28 114.8(19) . . ?
C29 C28 C34 118.7(15) . . ?
C29 C28 C27 125.5(16) . . ?
C34 C28 C27 115.6(17) . . ?
C31 C29 C28 122.7(15) . . ?
C31 C29 C30 115.5(16) . . ?
C28 C29 C30 121.7(15) . . ?
O1 C30 O2 122.6(17) . . ?
O1 C30 C29 120.7(18) . . ?
O2 C30 C29 116.2(16) . . ?
C29 C31 C32 118.2(18) . . ?
C29 C31 H31A 120.9 . . ?
C32 C31 H31A 120.9 . . ?
C33 C32 C31 120.6(17) . . ?
C33 C32 H32A 119.7 . . ?
C31 C32 H32A 119.7 . . ?
C32 C33 C34 120.6(17) . . ?
C32 C33 C35 121.0(17) . . ?
C34 C33 C35 118.1(17) . . ?
C33 C34 C28 118.3(17) . . ?
C33 C34 H34A 120.8 . . ?
C28 C34 H34A 120.8 . . ?
O7 C35 C36 118.1(19) . . ?
O7 C35 C33 118.2(19) . . ?
C36 C35 C33 123.6(18) . . ?
C37 C36 C41 120.0 . . ?
C37 C36 C35 122.8(13) . . ?
C41 C36 C35 117.0(13) . . ?
C38 C37 C36 120.0 . . ?
C38 C37 H37A 120.0 . . ?
C36 C37 H37A 120.0 . . ?
C39 C38 C37 120.0 . . ?
C39 C38 H38A 120.0 . . ?
C37 C38 H38A 120.0 . . ?
C38 C39 C40 120.0 . . ?
C38 C39 C42 118.5(11) . . ?
C40 C39 C42 121.3(11) . . ?
C43 C40 C39 122.3(11) . . ?
C43 C40 C41 117.3(11) . . ?
C39 C40 C41 120.0 . . ?
C40 C41 C36 120.0 . . ?
C40 C41 H41A 120.0 . . ?
C36 C41 H41A 120.0 . . ?
O5 C42 O6 117.6(18) . . ?
O5 C42 C39 122.5(16) . . ?
O6 C42 C39 119.3(15) . . ?
O8 C43 O9 113.7(17) . . ?
O8 C43 C40 125.8(16) . . ?
O9 C43 C40 120.1(16) . . ?
C20 C18 C17 121.7(18) . . ?
C20 C18 N7 112(2) . . ?
C17 C18 N7 126(2) . . ?
C19 N7 C18 99(3) . . ?
N8 C19 N7 120(3) . . ?
N8 C19 H19A 120.1 . . ?
N7 C19 H19A 120.1 . . ?
C19 N8 C20 101(2) . . ?
C19 N8 H8A 129.3 . . ?
C20 N8 H8A 129.3 . . ?
C18 C20 C21 126.4(18) . . ?
C18 C20 N8 106.4(19) . . ?
C21 C20 N8 127(2) . . ?
C25 C21 C20 111.3(15) . . ?
C25 C21 C22 124.4(15) . . ?
C20 C21 C22 124.1(17) . . ?
C21 C25 N6 119.6(14) . . ?
C21 C25 C26 127.4(18) . . ?
N6 C25 C26 112.8(15) . . ?
C14 N5 C26 120.8(18) . . ?
C14 N5 Zn1 124.1(13) . . ?
C26 N5 Zn1 115.1(14) . . ?
N5 C14 C15 119.1(19) . . ?
N5 C14 H14A 120.5 . . ?
C15 C14 H14A 120.5 . . ?
C14 C15 C16 121(2) . . ?
C14 C15 H15A 119.6 . . ?
C16 C15 H15A 119.6 . . ?
C17 C16 C15 119(2) . . ?
C17 C16 H16A 120.7 . . ?
C15 C16 H16A 120.7 . . ?
C26 C17 C16 118.0(18) . . ?
C26 C17 C18 117.0(17) . . ?
C16 C17 C18 124.8(19) . . ?
C17 C26 N5 122.2(19) . . ?
C17 C26 C25 115.8(18) . . ?
N5 C26 C25 121.9(19) . . ?
C7 C5 N3 110.8(17) . . ?
C7 C5 C4 117.6(16) . . ?
N3 C5 C4 131.6(19) . . ?
C6 N3 C5 106.2(18) . . ?
N3 C6 N4 112(2) . . ?
N3 C6 H6A 123.9 . . ?
N4 C6 H6A 123.9 . . ?
C6 N4 C7 109.1(17) . . ?
C6 N4 H4A 125.4 . . ?
C7 N4 H4A 125.4 . . ?
C5 C7 C8 124.8(18) . . ?
C5 C7 N4 101.4(16) . . ?
C8 C7 N4 133.8(19) . . ?
C11 N2 C12 119.0(19) . . ?
C11 N2 Zn2 123.5(14) . . ?
C12 N2 Zn2 115.7(13) . . ?
C8 C12 C13 123.6(19) . . ?
C8 C12 N2 118.0(19) . . ?
C13 C12 N2 118.3(18) . . ?
C12 C8 C7 114(2) . . ?
C12 C8 C9 121(2) . . ?
C7 C8 C9 125.0(19) . . ?
C10 C9 C8 121(2) . . ?
C10 C9 H9A 119.4 . . ?
C8 C9 H9A 119.4 . . ?
C9 C10 C11 118(2) . . ?
C9 C10 H10A 120.9 . . ?
C11 C10 H10A 120.9 . . ?
N2 C11 C10 122(2) . . ?
N2 C11 H11A 119.2 . . ?
C10 C11 H11A 119.2 . . ?
C2 C1 N1 123(2) . . ?
C2 C1 H1A 118.7 . . ?
N1 C1 H1A 118.7 . . ?
C1 C2 C3 126(2) . . ?
C1 C2 H2A 117.1 . . ?
C3 C2 H2A 117.1 . . ?
C2 C3 C4 113.2(17) . . ?
C2 C3 H3A 123.4 . . ?
C4 C3 H3A 123.4 . . ?
C13 C4 C5 119(2) . . ?
C13 C4 C3 119.9(18) . . ?
C5 C4 C3 120.5(17) . . ?
C4 C13 N1 123.4(18) . . ?
C4 C13 C12 120.6(18) . . ?
N1 C13 C12 115.9(16) . . ?
C1 N1 C13 114.5(16) . . ?
C1 N1 Zn2 126.7(13) . . ?
C13 N1 Zn2 117.9(11) . . ?
Zn2 O10 H10C 125.5 . . ?
Zn2 O10 H10D 115.2 . . ?
H10C O10 H10D 114.1 . . ?
H12C O12 H12D 98.4 . . ?
H13C O13 H13D 101.2 . . ?
Zn1 O11 H11C 109.3 . . ?
Zn1 O11 H11D 118.6 . . ?
H11C O11 H11D 116.4 . . ?
H14C O14 H14D 114.5 . . ?
C27 O4 Zn1 110.2(12) . . ?
C24 N6 C25 116.0(16) . . ?
C24 N6 Zn1 127.0(15) . . ?
C25 N6 Zn1 117.0(11) . . ?
N6 C24 C23 125.7(17) . . ?
N6 C24 H24A 117.1 . . ?
C23 C24 H24A 117.1 . . ?
C23 C22 C21 115.0(11) . . ?
C23 C22 H22A 122.5 . . ?
C21 C22 H22A 122.5 . . ?
C22 C23 C24 119.1(12) . . ?
C22 C23 H23A 120.5 . . ?
C24 C23 H23A 120.5 . . ?

loop_
_geom_bond_atom_site_label_1
_geom_bond_atom_site_label_2
_geom_bond_distance
_geom_bond_site_symmetry_2
_geom_bond_publ_flag
Zn1 O4 2.196(13) . ?
Zn1 O11 2.295(14) . ?
Zn1 N6 2.337(15) . ?
Zn1 O8 2.355(13) 4_546 ?
Zn1 N5 2.358(15) . ?
Zn1 O9 2.410(12) 4_546 ?
Zn2 O1 2.239(11) . ?
Zn2 O6 2.249(11) 6_576 ?
Zn2 O10 2.320(12) . ?
Zn2 N2 2.358(19) . ?
Zn2 N1 2.390(13) . ?
O1 C30 1.225(18) . ?
O2 C30 1.313(19) . ?
O3 C27 1.23(2) . ?
O5 C42 1.232(18) . ?
O6 C42 1.304(18) . ?
O6 Zn2 2.249(11) 6_575 ?
O7 C35 1.26(2) . ?
O8 C43 1.267(18) . ?
O8 Zn1 2.355(13) 4_556 ?
O9 C43 1.332(18) . ?
O9 Zn1 2.410(12) 4_556 ?
C27 O4 1.28(2) . ?
C27 C28 1.549(16) . ?
C28 C29 1.362(19) . ?
C28 C34 1.47(2) . ?
C29 C31 1.35(2) . ?
C29 C30 1.53(2) . ?
C31 C32 1.46(2) . ?
C31 H31A 0.9300 . ?
C32 C33 1.35(2) . ?
C32 H32A 0.9300 . ?
C33 C34 1.39(2) . ?
C33 C35 1.51(2) . ?
C34 H34A 0.9300 . ?
C35 C36 1.43(2) . ?
C36 C37 1.3900 . ?
C36 C41 1.3900 . ?
C37 C38 1.3900 . ?
C37 H37A 0.9300 . ?
C38 C39 1.3900 . ?
C38 H38A 0.9300 . ?
C39 C40 1.3900 . ?
C39 C42 1.46(2) . ?
C40 C43 1.379(19) . ?
C40 C41 1.3900 . ?
C41 H41A 0.9300 . ?
C18 C20 1.33(2) . ?
C18 C17 1.39(2) . ?
C18 N7 1.42(2) . ?
N7 C19 1.32(3) . ?
C19 N8 1.30(3) . ?
C19 H19A 0.9300 . ?
N8 C20 1.45(2) . ?
N8 H8A 0.8600 . ?
C20 C21 1.38(2) . ?
C21 C25 1.300(18) . ?
C21 C22 1.40(2) . ?
C25 N6 1.47(2) . ?
C25 C26 1.49(2) . ?
N5 C14 1.33(2) . ?
N5 C26 1.37(2) . ?
C14 C15 1.38(3) . ?
C14 H14A 0.9300 . ?
C15 C16 1.40(3) . ?
C15 H15A 0.9300 . ?
C16 C17 1.38(3) . ?
C16 H16A 0.9300 . ?
C17 C26 1.36(2) . ?
C5 C7 1.37(2) . ?
C5 N3 1.40(2) . ?
C5 C4 1.43(2) . ?
N3 C6 1.25(2) . ?
C6 N4 1.33(2) . ?
C6 H6A 0.9300 . ?
N4 C7 1.41(2) . ?
N4 H4A 0.8600 . ?
C7 C8 1.39(2) . ?
N2 C11 1.39(2) . ?
N2 C12 1.44(2) . ?
C12 C8 1.36(2) . ?
C12 C13 1.41(2) . ?
C8 C9 1.43(2) . ?
C9 C10 1.34(2) . ?
C9 H9A 0.9300 . ?
C10 C11 1.41(2) . ?
C10 H10A 0.9300 . ?
C11 H11A 0.9300 . ?
C1 C2 1.28(2) . ?
C1 N1 1.362(19) . ?
C1 H1A 0.9300 . ?
C2 C3 1.31(2) . ?
C2 H2A 0.9300 . ?
C3 C4 1.47(2) . ?
C3 H3A 0.9300 . ?
C4 C13 1.30(2) . ?
C13 N1 1.373(18) . ?
O10 H10C 0.7999 . ?
O10 H10D 0.8000 . ?
O12 H12C 0.7999 . ?
O12 H12D 0.7997 . ?
O13 H13C 0.8001 . ?
O13 H13D 0.8164 . ?
O11 H11C 0.7999 . ?
O11 H11D 0.8001 . ?
O14 H14C 0.8004 . ?
O14 H14D 0.7998 . ?
N6 C24 1.253(19) . ?
C24 C23 1.40(3) . ?
C24 H24A 0.9300 . ?
C22 C23 1.39(2) . ?
C22 H22A 0.9300 . ?
C23 H23A 0.9300 . ?
